data_2219100
loop_
_publ_author_name
'Fun, Hoong-Kun'
'Kia, Reza'

_publ_section_title
;{4,4'-Dimethoxy-2,2'-[1,1'-(ethane-1,2-diyldinitrilo)diethylidyne]diphenolato}nickel(II)
 hemihydrate
;
_journal_coeditor_code LH2663
_journal_issue 8
_journal_name_full 'Acta Crystallographica Section E'
_journal_page_first m1081
_journal_page_last m1082
_journal_paper_doi 10.1107/S1600536808023362
_journal_volume 64
_journal_year 2008
_chemical_formula_iupac '[Ni (C20 H22 N2 O4)], 0.5H2 O'
_chemical_formula_moiety 'C20 H22 N2 Ni O4, 0.5(H2 O)'
_chemical_formula_sum 'C20 H23 N2 Ni O4.5'
_chemical_formula_weight 422.11
_chemical_name_common
;
[<i>N,N'</i>-Ethylenebis(5-methoxy-2-hydroxyacetophenoneiminato)]
nickel(II) hemihydrate
;
_chemical_name_systematic
;
{4,4'-Dimethoxy-2,2'-[1,1'-(ethane-1,2-\
diyldinitrilo)diethylidyne]diphenolato}nickel(II) hemihydrate
;
_space_group_IT_number 15
_symmetry_cell_setting monoclinic
_symmetry_space_group_name_Hall '-C 2yc'
_symmetry_space_group_name_H-M 'C 1 2/c 1'
_atom_sites_solution_hydrogens geom
_atom_sites_solution_primary direct
_atom_sites_solution_secondary difmap
_audit_creation_method SHELXL-97
_cell_angle_alpha 90.00
_cell_angle_beta 101.3230(10)
_cell_angle_gamma 90.00
_cell_formula_units_Z 8
_cell_length_a 29.1721(7)
_cell_length_b 7.3032(2)
_cell_length_c 17.2833(4)
_cell_measurement_reflns_used 6474
_cell_measurement_temperature 100.00(10)
_cell_measurement_theta_max 28.52
_cell_measurement_theta_min 2.40
_cell_volume 3610.53(16)
_computing_cell_refinement 'APEX2 (Bruker, 2005)'
_computing_data_collection 'APEX2 (Bruker, 2005)'
_computing_data_reduction 'SAINT (Bruker, 2005)'
_computing_molecular_graphics 'SHELXTL (Sheldrick, 2008)'
_computing_publication_material
;
SHELXTL (Sheldrick, 2008) and PLATON (Spek, 2003)
;
_computing_structure_refinement 'SHELXTL (Sheldrick, 2008)'
_computing_structure_solution 'SHELXTL (Sheldrick, 2008)'
_diffrn_ambient_temperature 100.00(10)
_diffrn_measured_fraction_theta_full 0.992
_diffrn_measured_fraction_theta_max 0.992
_diffrn_measurement_device_type
;
Bruker SMART APEXII CCD area-detector
;
_diffrn_measurement_method '\f and \w'
_diffrn_radiation_monochromator graphite
_diffrn_radiation_source 'fine-focus sealed tube'
_diffrn_radiation_type MoK\a
_diffrn_radiation_wavelength 0.71073
_diffrn_reflns_av_R_equivalents 0.0419
_diffrn_reflns_av_sigmaI/netI 0.0523
_diffrn_reflns_limit_h_max 41
_diffrn_reflns_limit_h_min -35
_diffrn_reflns_limit_k_max 8
_diffrn_reflns_limit_k_min -10
_diffrn_reflns_limit_l_max 24
_diffrn_reflns_limit_l_min -24
_diffrn_reflns_number 21087
_diffrn_reflns_theta_full 30.18
_diffrn_reflns_theta_max 30.18
_diffrn_reflns_theta_min 1.42
_diffrn_standards_number 0
_exptl_absorpt_coefficient_mu 1.108
_exptl_absorpt_correction_T_max 0.8532
_exptl_absorpt_correction_T_min 0.7119
_exptl_absorpt_correction_type multi-scan
_exptl_absorpt_process_details '(SADABS; Bruker, 2005)'
_exptl_crystal_colour red
_exptl_crystal_density_diffrn 1.557
_exptl_crystal_density_method 'not measured'
_exptl_crystal_description block
_exptl_crystal_F_000 1776
_exptl_crystal_size_max 0.33
_exptl_crystal_size_mid 0.18
_exptl_crystal_size_min 0.15
_refine_diff_density_max 1.434
_refine_diff_density_min -0.896
_refine_ls_extinction_method none
_refine_ls_goodness_of_fit_ref 1.043
_refine_ls_hydrogen_treatment constr
_refine_ls_matrix_type full
_refine_ls_number_parameters 253
_refine_ls_number_reflns 5319
_refine_ls_number_restraints 0
_refine_ls_restrained_S_all 1.043
_refine_ls_R_factor_all 0.0702
_refine_ls_R_factor_gt 0.0505
_refine_ls_shift/su_max 0.000
_refine_ls_shift/su_mean 0.000
_refine_ls_structure_factor_coef Fsqd
_refine_ls_weighting_details 'calc w=1/[\s^2^(Fo^2^)+(0.0817P)^2^+1.6212P] where P=(Fo^2^+2Fc^2^)/3'
_refine_ls_weighting_scheme calc
_refine_ls_wR_factor_gt 0.1236
_refine_ls_wR_factor_ref 0.1376
_reflns_number_gt 4166
_reflns_number_total 5319
_reflns_threshold_expression I>2\(I)
_cod_data_source_file lh2663.cif
_cod_data_source_block I
_cod_original_sg_symbol_H-M 'C 2/c'
_cod_original_formula_sum 'C20 H23 N2 Ni O4.50'
_cod_database_code 2219100
_cod_database_fobs_code 2219100

loop_
_symmetry_equiv_pos_as_xyz
'x, y, z'
'-x, y, -z+1/2'
'x+1/2, y+1/2, z'
'-x+1/2, y+1/2, -z+1/2'
'-x, -y, -z'
'x, -y, z-1/2'
'-x+1/2, -y+1/2, -z'
'x+1/2, -y+1/2, z-1/2'

loop_
_atom_site_type_symbol
_atom_site_label
_atom_site_fract_x
_atom_site_fract_y
_atom_site_fract_z
_atom_site_U_iso_or_equiv
_atom_site_adp_type
_atom_site_calc_flag
_atom_site_refinement_flags
_atom_site_occupancy
Ni Ni1 0.013248(10) 0.72441(4) 0.025207(15) 0.01283(11) Uani d . 1
O O1 0.04524(6) 0.6694(2) 0.12462(9) 0.0166(3) Uani d . 1
O O2 -0.02834(6) 0.8182(2) 0.08056(9) 0.0163(3) Uani d . 1
O O3 0.22776(6) 0.4706(3) 0.23839(11) 0.0386(6) Uani d . 1
O O4 -0.20747(6) 1.0823(3) -0.00397(10) 0.0263(4) Uani d . 1
N N1 0.05957(7) 0.6362(3) -0.02489(11) 0.0148(4) Uani d . 1
N N2 -0.02394(7) 0.7776(3) -0.07261(11) 0.0138(4) Uani d . 1
C C1 0.08918(8) 0.6183(3) 0.14511(13) 0.0146(4) Uani d . 1
C C2 0.10797(8) 0.6091(3) 0.22710(13) 0.0174(5) Uani d . 1
H H2A 0.0889 0.6372 0.2627 0.021 Uiso calc R 1
C C3 0.15355(9) 0.5599(4) 0.25526(14) 0.0229(5) Uani d . 1
H H3A 0.1651 0.5554 0.3094 0.027 Uiso calc R 1
C C4 0.18251(9) 0.5167(4) 0.20272(14) 0.0221(5) Uani d . 1
C C5 0.16555(8) 0.5227(3) 0.12301(13) 0.0184(5) Uani d . 1
H H5A 0.1852 0.4928 0.0885 0.022 Uiso calc R 1
C C6 0.11850(8) 0.5736(3) 0.09201(13) 0.0148(4) Uani d . 1
C C7 0.10115(8) 0.5758(3) 0.00639(13) 0.0148(5) Uani d . 1
C C8 0.04336(8) 0.6242(3) -0.11176(12) 0.0155(5) Uani d . 1
H H8A 0.0355 0.4982 -0.1266 0.019 Uiso calc R 1
H H8B 0.0683 0.6625 -0.1379 0.019 Uiso calc R 1
C C9 0.00088(9) 0.7449(3) -0.13816(13) 0.0167(5) Uani d . 1
H H9A 0.0106 0.8611 -0.1568 0.020 Uiso calc R 1
H H9B -0.0202 0.6866 -0.1816 0.020 Uiso calc R 1
C C10 -0.06551(8) 0.8514(3) -0.08899(13) 0.0147(4) Uani d . 1
C C11 -0.09141(8) 0.8976(3) -0.02736(13) 0.0150(4) Uani d . 1
C C12 -0.13832(8) 0.9617(3) -0.04730(13) 0.0165(5) Uani d . 1
H H12A -0.1531 0.9677 -0.1001 0.020 Uiso calc R 1
C C13 -0.16223(8) 1.0148(3) 0.00996(14) 0.0182(5) Uani d . 1
C C14 -0.14041(8) 1.0085(3) 0.08966(13) 0.0184(5) Uani d . 1
H H14A -0.1562 1.0488 0.1283 0.022 Uiso calc R 1
C C15 -0.09594(8) 0.9432(3) 0.11049(13) 0.0161(5) Uani d . 1
H H15A -0.0819 0.9378 0.1636 0.019 Uiso calc R 1
C C16 -0.07050(8) 0.8834(3) 0.05342(13) 0.0152(5) Uani d . 1
C C17 0.26105(9) 0.4494(4) 0.19015(16) 0.0292(6) Uani d . 1
H H17A 0.2906 0.4159 0.2221 0.044 Uiso calc R 1
H H17B 0.2643 0.5626 0.1636 0.044 Uiso calc R 1
H H17C 0.2510 0.3552 0.1519 0.044 Uiso calc R 1
C C18 0.13369(9) 0.5047(3) -0.04465(14) 0.0185(5) Uani d . 1
H H18A 0.1160 0.4753 -0.0961 0.028 Uiso calc R 1
H H18B 0.1493 0.3968 -0.0210 0.028 Uiso calc R 1
H H18C 0.1565 0.5968 -0.0493 0.028 Uiso calc R 1
C C19 -0.08767(8) 0.8943(3) -0.17351(13) 0.0187(5) Uani d . 1
H H19A -0.0638 0.9289 -0.2019 0.028 Uiso calc R 1
H H19B -0.1095 0.9932 -0.1747 0.028 Uiso calc R 1
H H19C -0.1038 0.7879 -0.1977 0.028 Uiso calc R 1
C C20 -0.23260(9) 1.0747(4) -0.08316(15) 0.0263(6) Uani d . 1
H H20A -0.2635 1.1232 -0.0858 0.039 Uiso calc R 1
H H20B -0.2347 0.9498 -0.1009 0.039 Uiso calc R 1
H H20C -0.2166 1.1459 -0.1163 0.039 Uiso calc R 1
O O1W 0.0000 0.8705(3) 0.2500 0.0218(5) Uani d S 1
H H1W1 -0.0017 0.8066 0.2094 0.033 Uiso d R 1

loop_
_atom_site_aniso_label
_atom_site_aniso_U_11
_atom_site_aniso_U_22
_atom_site_aniso_U_33
_atom_site_aniso_U_12
_atom_site_aniso_U_13
_atom_site_aniso_U_23
Ni1 0.01457(17) 0.01553(18) 0.00876(15) 0.00044(11) 0.00319(11) -0.00026(10)
O1 0.0164(8) 0.0229(9) 0.0106(7) 0.0030(7) 0.0031(6) -0.0001(6)
O2 0.0169(8) 0.0207(9) 0.0114(7) 0.0043(7) 0.0026(6) -0.0012(6)
O3 0.0139(9) 0.0829(18) 0.0188(9) 0.0118(10) 0.0030(8) 0.0066(10)
O4 0.0159(9) 0.0410(12) 0.0216(9) 0.0080(8) 0.0026(7) -0.0027(8)
N1 0.0197(10) 0.0146(10) 0.0110(8) -0.0028(8) 0.0055(7) -0.0004(7)
N2 0.0176(10) 0.0149(9) 0.0095(8) -0.0008(8) 0.0042(7) -0.0002(7)
C1 0.0161(11) 0.0139(11) 0.0139(10) -0.0014(9) 0.0029(8) 0.0002(8)
C2 0.0187(12) 0.0222(12) 0.0124(10) -0.0009(9) 0.0058(9) -0.0007(9)
C3 0.0200(13) 0.0356(15) 0.0121(11) -0.0034(11) 0.0007(9) 0.0027(10)
C4 0.0146(12) 0.0341(15) 0.0173(11) 0.0013(11) 0.0022(9) 0.0037(10)
C5 0.0155(12) 0.0249(13) 0.0155(11) 0.0008(10) 0.0050(9) -0.0003(9)
C6 0.0158(11) 0.0154(11) 0.0134(10) -0.0018(9) 0.0034(8) -0.0002(8)
C7 0.0184(12) 0.0136(11) 0.0135(10) -0.0024(9) 0.0055(9) -0.0005(8)
C8 0.0182(11) 0.0178(11) 0.0116(10) 0.0007(9) 0.0056(8) -0.0010(8)
C9 0.0187(12) 0.0212(12) 0.0111(10) -0.0013(9) 0.0050(9) 0.0002(8)
C10 0.0170(11) 0.0141(11) 0.0124(10) -0.0022(9) 0.0012(8) 0.0009(8)
C11 0.0184(12) 0.0128(11) 0.0141(10) -0.0017(9) 0.0042(9) -0.0004(8)
C12 0.0165(12) 0.0169(12) 0.0145(10) -0.0004(9) -0.0009(9) 0.0026(8)
C13 0.0150(11) 0.0212(12) 0.0178(11) 0.0033(9) 0.0023(9) 0.0011(9)
C14 0.0193(12) 0.0219(13) 0.0154(11) 0.0016(10) 0.0073(9) -0.0011(9)
C15 0.0186(12) 0.0171(11) 0.0126(10) -0.0002(9) 0.0032(9) -0.0003(8)
C16 0.0171(11) 0.0125(11) 0.0163(10) -0.0001(9) 0.0039(9) -0.0001(8)
C17 0.0186(13) 0.0424(17) 0.0284(14) 0.0081(12) 0.0089(11) 0.0058(12)
C18 0.0191(12) 0.0210(12) 0.0165(11) 0.0026(10) 0.0064(9) -0.0015(9)
C19 0.0214(12) 0.0215(12) 0.0124(10) 0.0021(10) 0.0014(9) 0.0013(9)
C20 0.0183(13) 0.0335(15) 0.0246(13) 0.0054(11) -0.0019(10) -0.0003(11)
O1W 0.0307(14) 0.0245(14) 0.0100(10) 0.000 0.0039(10) 0.000

loop_
_atom_type_symbol
_atom_type_description
_atom_type_scat_dispersion_real
_atom_type_scat_dispersion_imag
_atom_type_scat_source
C C 0.0033 0.0016 'International Tables Vol C Tables 4.2.6.8 and 6.1.1.4'
H H 0.0000 0.0000 'International Tables Vol C Tables 4.2.6.8 and 6.1.1.4'
N N 0.0061 0.0033 'International Tables Vol C Tables 4.2.6.8 and 6.1.1.4'
O O 0.0106 0.0060 'International Tables Vol C Tables 4.2.6.8 and 6.1.1.4'
Ni Ni 0.3393 1.1124 'International Tables Vol C Tables 4.2.6.8 and 6.1.1.4'

loop_
_geom_angle_atom_site_label_1
_geom_angle_atom_site_label_2
_geom_angle_atom_site_label_3
_geom_angle
_geom_angle_publ_flag
O2 Ni1 O1 81.89(7) y
O2 Ni1 N1 175.30(8) y
O1 Ni1 N1 94.47(8) y
O2 Ni1 N2 93.96(8) y
O1 Ni1 N2 175.13(8) y
N1 Ni1 N2 89.81(8) y
C1 O1 Ni1 127.23(14) ?
C16 O2 Ni1 128.42(14) ?
C4 O3 C17 118.2(2) ?
C13 O4 C20 116.57(19) ?
C7 N1 C8 118.98(19) ?
C7 N1 Ni1 128.81(16) ?
C8 N1 Ni1 112.03(14) ?
C10 N2 C9 118.29(19) ?
C10 N2 Ni1 129.30(16) ?
C9 N2 Ni1 112.11(15) ?
O1 C1 C6 125.0(2) ?
O1 C1 C2 116.6(2) ?
C6 C1 C2 118.4(2) ?
C3 C2 C1 121.7(2) ?
C3 C2 H2A 119.2 ?
C1 C2 H2A 119.2 ?
C2 C3 C4 119.9(2) ?
C2 C3 H3A 120.1 ?
C4 C3 H3A 120.1 ?
C5 C4 O3 125.5(2) ?
C5 C4 C3 120.2(2) ?
O3 C4 C3 114.4(2) ?
C4 C5 C6 121.2(2) ?
C4 C5 H5A 119.4 ?
C6 C5 H5A 119.4 ?
C1 C6 C5 118.6(2) ?
C1 C6 C7 121.4(2) ?
C5 C6 C7 119.9(2) ?
N1 C7 C6 122.0(2) ?
N1 C7 C18 121.0(2) ?
C6 C7 C18 117.0(2) ?
N1 C8 C9 110.42(18) ?
N1 C8 H8A 109.6 ?
C9 C8 H8A 109.6 ?
N1 C8 H8B 109.6 ?
C9 C8 H8B 109.6 ?
H8A C8 H8B 108.1 ?
N2 C9 C8 110.95(18) ?
N2 C9 H9A 109.4 ?
C8 C9 H9A 109.4 ?
N2 C9 H9B 109.4 ?
C8 C9 H9B 109.4 ?
H9A C9 H9B 108.0 ?
N2 C10 C11 121.9(2) ?
N2 C10 C19 119.9(2) ?
C11 C10 C19 118.2(2) ?
C16 C11 C12 118.1(2) ?
C16 C11 C10 121.2(2) ?
C12 C11 C10 120.6(2) ?
C13 C12 C11 121.2(2) ?
C13 C12 H12A 119.4 ?
C11 C12 H12A 119.4 ?
C12 C13 O4 125.2(2) ?
C12 C13 C14 120.2(2) ?
O4 C13 C14 114.6(2) ?
C15 C14 C13 119.8(2) ?
C15 C14 H14A 120.1 ?
C13 C14 H14A 120.1 ?
C14 C15 C16 121.8(2) ?
C14 C15 H15A 119.1 ?
C16 C15 H15A 119.1 ?
O2 C16 C11 124.8(2) ?
O2 C16 C15 116.4(2) ?
C11 C16 C15 118.8(2) ?
O3 C17 H17A 109.5 ?
O3 C17 H17B 109.5 ?
H17A C17 H17B 109.5 ?
O3 C17 H17C 109.5 ?
H17A C17 H17C 109.5 ?
H17B C17 H17C 109.5 ?
C7 C18 H18A 109.5 ?
C7 C18 H18B 109.5 ?
H18A C18 H18B 109.5 ?
C7 C18 H18C 109.5 ?
H18A C18 H18C 109.5 ?
H18B C18 H18C 109.5 ?
C10 C19 H19A 109.5 ?
C10 C19 H19B 109.5 ?
H19A C19 H19B 109.5 ?
C10 C19 H19C 109.5 ?
H19A C19 H19C 109.5 ?
H19B C19 H19C 109.5 ?
O4 C20 H20A 109.5 ?
O4 C20 H20B 109.5 ?
H20A C20 H20B 109.5 ?
O4 C20 H20C 109.5 ?
H20A C20 H20C 109.5 ?
H20B C20 H20C 109.5 ?

loop_
_geom_bond_atom_site_label_1
_geom_bond_atom_site_label_2
_geom_bond_distance
_geom_bond_publ_flag
Ni1 O2 1.8201(16) y
Ni1 O1 1.8315(15) y
Ni1 N1 1.8575(19) y
Ni1 N2 1.8617(19) y
O1 C1 1.315(3) ?
O2 C16 1.316(3) ?
O3 C4 1.384(3) ?
O3 C17 1.407(3) ?
O4 C13 1.385(3) ?
O4 C20 1.421(3) ?
N1 C7 1.304(3) ?
N1 C8 1.486(3) ?
N2 C10 1.307(3) ?
N2 C9 1.479(3) ?
C1 C6 1.410(3) ?
C1 C2 1.417(3) ?
C2 C3 1.371(3) ?
C2 H2A 0.9300 ?
C3 C4 1.392(3) ?
C3 H3A 0.9300 ?
C4 C5 1.370(3) ?
C5 C6 1.422(3) ?
C5 H5A 0.9300 ?
C6 C7 1.467(3) ?
C7 C18 1.509(3) ?
C8 C9 1.516(3) ?
C8 H8A 0.9700 ?
C8 H8B 0.9700 ?
C9 H9A 0.9700 ?
C9 H9B 0.9700 ?
C10 C11 1.461(3) ?
C10 C19 1.510(3) ?
C11 C16 1.413(3) ?
C11 C12 1.423(3) ?
C12 C13 1.374(3) ?
C12 H12A 0.9300 ?
C13 C14 1.400(3) ?
C14 C15 1.363(3) ?
C14 H14A 0.9300 ?
C15 C16 1.415(3) ?
C15 H15A 0.9300 ?
C17 H17A 0.9600 ?
C17 H17B 0.9600 ?
C17 H17C 0.9600 ?
C18 H18A 0.9600 ?
C18 H18B 0.9600 ?
C18 H18C 0.9600 ?
C19 H19A 0.9600 ?
C19 H19B 0.9600 ?
C19 H19C 0.9600 ?
C20 H20A 0.9600 ?
C20 H20B 0.9600 ?
C20 H20C 0.9600 ?
O1W H1W1 0.8359 ?

loop_
_geom_contact_atom_site_label_1
_geom_contact_atom_site_label_2
_geom_contact_distance
_geom_contact_site_symmetry_2
_geom_contact_publ_flag
Ni1 Ni1 3.4404(4) 5_565 y
Ni1 Ni1 4.1588(4) 5_575 y
Ni1 N1 3.383(2) 5_565 y
Ni1 N2 3.756(2) 5_565 y
Ni1 N2 3.728(2) 5_575 y
Cg1 Cg3 3.7905(12) 3_575 y
Cg3 Cg4 3.5310(11) 3_565 y
Cg4 Cg4 3.6152(11) 3_575 y

loop_
_geom_hbond_atom_site_label_D
_geom_hbond_atom_site_label_H
_geom_hbond_atom_site_label_A
_geom_hbond_site_symmetry_A
_geom_hbond_distance_DH
_geom_hbond_distance_HA
_geom_hbond_distance_DA
_geom_hbond_angle_DHA
_geom_hbond_publ_flag
O1W H1W1 O1 . 0.8400 2.4100 3.1173(19) 143.00 y
O1W H1W1 O2 . 0.8400 2.2100 2.9077(16) 141.00 y
C8 H8A O2 5_565 0.9700 2.4700 3.319(3) 146.00 y
C9 H9A O1W 5_575 0.9700 2.5200 3.407(3) 152.00 y
C18 H18B Cg1 3_565 0.9600 2.7100 3.385(2) 127.00 y
C19 H19C Cg2 3_565 0.9600 2.8100 3.652(3) 146.00 y

loop_
_geom_torsion_atom_site_label_1
_geom_torsion_atom_site_label_2
_geom_torsion_atom_site_label_3
_geom_torsion_atom_site_label_4
_geom_torsion
O2 Ni1 O1 C1 -166.3(2)
N1 Ni1 O1 C1 10.7(2)
N2 Ni1 O1 C1 162.0(9)
O1 Ni1 O2 C16 -172.8(2)
N1 Ni1 O2 C16 147.8(9)
N2 Ni1 O2 C16 4.6(2)
O2 Ni1 N1 C7 33.3(11)
O1 Ni1 N1 C7 -5.7(2)
N2 Ni1 N1 C7 176.6(2)
O2 Ni1 N1 C8 -151.6(9)
O1 Ni1 N1 C8 169.41(15)
N2 Ni1 N1 C8 -8.25(15)
O2 Ni1 N2 C10 -1.8(2)
O1 Ni1 N2 C10 29.6(10)
N1 Ni1 N2 C10 -179.0(2)
O2 Ni1 N2 C9 171.73(15)
O1 Ni1 N2 C9 -156.8(9)
N1 Ni1 N2 C9 -5.46(16)
Ni1 O1 C1 C6 -8.5(3)
Ni1 O1 C1 C2 171.10(16)
O1 C1 C2 C3 -179.1(2)
C6 C1 C2 C3 0.6(4)
C1 C2 C3 C4 -0.3(4)
C17 O3 C4 C5 8.2(4)
C17 O3 C4 C3 -171.5(2)
C2 C3 C4 C5 -0.2(4)
C2 C3 C4 O3 179.5(2)
O3 C4 C5 C6 -179.3(3)
C3 C4 C5 C6 0.4(4)
O1 C1 C6 C5 179.2(2)
C2 C1 C6 C5 -0.4(3)
O1 C1 C6 C7 -1.9(4)
C2 C1 C6 C7 178.5(2)
C4 C5 C6 C1 -0.1(4)
C4 C5 C6 C7 -179.0(2)
C8 N1 C7 C6 -176.5(2)
Ni1 N1 C7 C6 -1.6(3)
C8 N1 C7 C18 3.6(3)
Ni1 N1 C7 C18 178.43(16)
C1 C6 C7 N1 7.0(3)
C5 C6 C7 N1 -174.1(2)
C1 C6 C7 C18 -173.1(2)
C5 C6 C7 C18 5.8(3)
C7 N1 C8 C9 -164.8(2)
Ni1 N1 C8 C9 19.5(2)
C10 N2 C9 C8 -168.1(2)
Ni1 N2 C9 C8 17.5(2)
N1 C8 C9 N2 -23.6(3)
C9 N2 C10 C11 -176.6(2)
Ni1 N2 C10 C11 -3.4(3)
C9 N2 C10 C19 2.3(3)
Ni1 N2 C10 C19 175.59(16)
N2 C10 C11 C16 7.2(4)
C19 C10 C11 C16 -171.8(2)
N2 C10 C11 C12 -174.0(2)
C19 C10 C11 C12 7.0(3)
C16 C11 C12 C13 2.3(3)
C10 C11 C12 C13 -176.5(2)
C11 C12 C13 O4 178.6(2)
C11 C12 C13 C14 0.7(4)
C20 O4 C13 C12 7.9(4)
C20 O4 C13 C14 -174.1(2)
C12 C13 C14 C15 -2.4(4)
O4 C13 C14 C15 179.5(2)
C13 C14 C15 C16 1.0(4)
Ni1 O2 C16 C11 -2.0(3)
Ni1 O2 C16 C15 178.21(16)
C12 C11 C16 O2 176.6(2)
C10 C11 C16 O2 -4.6(4)
C12 C11 C16 C15 -3.7(3)
C10 C11 C16 C15 175.2(2)
C14 C15 C16 O2 -178.2(2)
C14 C15 C16 C11 2.1(4)
